data_7026567
loop_
_publ_author_name
'Xu, Bao-Hua'
'Kehr, Gerald'
'Fr\"ohlich, Roland'
'Nauha, Elisa'
'Erker, Gerhard'

_publ_section_title
;
 Zirconocene complexes bearing novel 3-dimethylamino-1,2-dihydropentalene
 derived ligand systems.
;
_journal_issue 41
_journal_name_full 'Dalton transactions (Cambridge, England : 2003)'
_journal_page_first 9973
_journal_page_last 9981
_journal_paper_doi 10.1039/c0dt00515k
_journal_volume 39
_journal_year 2010
_chemical_formula_sum 'C11 H15 N'
_chemical_formula_weight 161.24
_chemical_name_systematic
;
?
;
_space_group_IT_number 14
_symmetry_cell_setting monoclinic
_symmetry_space_group_name_Hall '-P 2ybc'
_symmetry_space_group_name_H-M 'P 1 21/c 1'
_atom_sites_solution_hydrogens geom
_atom_sites_solution_primary direct
_atom_sites_solution_secondary difmap
_audit_creation_method SHELXL-97
_cell_angle_alpha 90.00
_cell_angle_beta 101.899(5)
_cell_angle_gamma 90.00
_cell_formula_units_Z 8
_cell_length_a 8.2200(12)
_cell_length_b 13.0061(12)
_cell_length_c 18.295(2)
_cell_measurement_reflns_used 2466
_cell_measurement_temperature 223(2)
_cell_measurement_theta_max 68.25
_cell_measurement_theta_min 0.88
_cell_volume 1913.9(4)
_computing_cell_refinement 'Collect (Nonius B.V., 1998)'
_computing_data_collection 'Collect (Nonius B.V., 1998)'
_computing_data_reduction 'Denzo-SMN (Otwinowski & Minor, 1997)'
_computing_molecular_graphics 'XP (BrukerAXS, 2000)'
_computing_publication_material 'SHELXL-97 (Sheldrcik, 1997)'
_computing_structure_refinement 'SHELXL-97 (Sheldrick, 1997)'
_computing_structure_solution 'SHELXS-97 (Sheldrick, 1990)'
_diffrn_ambient_temperature 223(2)
_diffrn_measured_fraction_theta_full 0.821
_diffrn_measured_fraction_theta_max 0.821
_diffrn_measurement_device_type 'Nonius KappaCCD APEXII'
_diffrn_measurement_method '\w and \f scans'
_diffrn_radiation_monochromator graphite
_diffrn_radiation_source 'fine-focus sealed tube'
_diffrn_radiation_type CuK\a
_diffrn_radiation_wavelength 1.54178
_diffrn_reflns_av_R_equivalents 0.062
_diffrn_reflns_av_sigmaI/netI 0.0434
_diffrn_reflns_limit_h_max 9
_diffrn_reflns_limit_h_min -9
_diffrn_reflns_limit_k_max 15
_diffrn_reflns_limit_k_min -15
_diffrn_reflns_limit_l_max 20
_diffrn_reflns_limit_l_min -21
_diffrn_reflns_number 10363
_diffrn_reflns_theta_full 66.12
_diffrn_reflns_theta_max 66.12
_diffrn_reflns_theta_min 4.20
_exptl_absorpt_coefficient_mu 0.490
_exptl_absorpt_correction_T_max 0.9527
_exptl_absorpt_correction_T_min 0.8670
_exptl_absorpt_correction_type multi-scan
_exptl_absorpt_process_details 'Denzo (Otwinowski, Borek, Majewski & Minor, 2003)'
_exptl_crystal_colour 'light yellow'
_exptl_crystal_density_diffrn 1.119
_exptl_crystal_density_method 'not measured'
_exptl_crystal_description block
_exptl_crystal_F_000 704
_exptl_crystal_size_max 0.30
_exptl_crystal_size_mid 0.15
_exptl_crystal_size_min 0.10
_refine_diff_density_max 0.254
_refine_diff_density_min -0.157
_refine_diff_density_rms 0.039
_refine_ls_extinction_method none
_refine_ls_goodness_of_fit_ref 1.029
_refine_ls_hydrogen_treatment constr
_refine_ls_matrix_type full
_refine_ls_number_parameters 223
_refine_ls_number_reflns 2744
_refine_ls_number_restraints 0
_refine_ls_restrained_S_all 1.029
_refine_ls_R_factor_all 0.1274
_refine_ls_R_factor_gt 0.0734
_refine_ls_shift/su_max 0.000
_refine_ls_shift/su_mean 0.000
_refine_ls_structure_factor_coef Fsqd
_refine_ls_weighting_details 'calc w=1/[\s^2^(Fo^2^)+(0.0850P)^2^+1.2748P] where P=(Fo^2^+2Fc^2^)/3'
_refine_ls_weighting_scheme calc
_refine_ls_wR_factor_gt 0.1790
_refine_ls_wR_factor_ref 0.2124
_reflns_number_gt 1671
_reflns_number_total 2744
_reflns_threshold_expression >2sigma(I)
_cod_data_source_file c0dt00515k.txt
_cod_data_source_block erk5097
_cod_original_cell_volume 1913.8(4)
_cod_original_sg_symbol_H-M P21/c
_cod_database_code 7026567

loop_
_symmetry_equiv_pos_as_xyz
'x, y, z'
'-x, y+1/2, -z+1/2'
'-x, -y, -z'
'x, -y-1/2, z-1/2'

loop_
_atom_site_label
_atom_site_type_symbol
_atom_site_fract_x
_atom_site_fract_y
_atom_site_fract_z
_atom_site_U_iso_or_equiv
_atom_site_adp_type
_atom_site_occupancy
_atom_site_symmetry_multiplicity
_atom_site_calc_flag
_atom_site_refinement_flags
N1A N 0.3613(4) 0.0808(2) 0.15275(17) 0.0686(9) Uani 1 1 d .
C1A C 0.4679(5) 0.2517(3) 0.0067(2) 0.0753(11) Uani 1 1 d .
H1A H 0.5870 0.2622 0.0063 0.090 Uiso 1 1 calc R
C2A C 0.4467(5) 0.1440(3) 0.03838(19) 0.0689(11) Uani 1 1 d .
H2A1 H 0.3644 0.1043 0.0031 0.083 Uiso 1 1 calc R
H2A2 H 0.5526 0.1067 0.0474 0.083 Uiso 1 1 calc R
C3A C 0.3884(4) 0.1593(3) 0.11111(19) 0.0605(9) Uani 1 1 d .
C4A C 0.3753(4) 0.2638(3) 0.12422(19) 0.0607(10) Uani 1 1 d .
C5A C 0.3346(5) 0.3357(3) 0.1770(2) 0.0722(11) Uani 1 1 d .
H5A H 0.3000 0.3202 0.2216 0.087 Uiso 1 1 calc R
C6A C 0.3561(5) 0.4320(3) 0.1493(2) 0.0775(12) Uani 1 1 d .
H6A H 0.3385 0.4942 0.1726 0.093 Uiso 1 1 calc R
C7A C 0.4092(5) 0.4234(3) 0.0800(2) 0.0734(11) Uani 1 1 d .
H7A H 0.4314 0.4781 0.0500 0.088 Uiso 1 1 calc R
C8A C 0.4217(4) 0.3214(3) 0.0653(2) 0.0646(10) Uani 1 1 d .
C9A C 0.3687(6) 0.2693(4) -0.0709(2) 0.1032(16) Uani 1 1 d .
H9A1 H 0.2518 0.2576 -0.0717 0.155 Uiso 1 1 calc R
H9A2 H 0.4058 0.2222 -0.1052 0.155 Uiso 1 1 calc R
H9A3 H 0.3844 0.3396 -0.0859 0.155 Uiso 1 1 calc R
C10A C 0.3779(5) -0.0257(3) 0.1305(2) 0.0885(13) Uani 1 1 d .
H10A H 0.2697 -0.0521 0.1065 0.133 Uiso 1 1 calc R
H10B H 0.4226 -0.0667 0.1743 0.133 Uiso 1 1 calc R
H10C H 0.4525 -0.0290 0.0958 0.133 Uiso 1 1 calc R
C11A C 0.3015(5) 0.0981(3) 0.2216(2) 0.0800(12) Uani 1 1 d .
H11A H 0.3666 0.1522 0.2503 0.120 Uiso 1 1 calc R
H11B H 0.3127 0.0353 0.2507 0.120 Uiso 1 1 calc R
H11C H 0.1855 0.1185 0.2094 0.120 Uiso 1 1 calc R
N1B N 0.1072(4) 0.8504(3) 0.41198(18) 0.0752(10) Uani 1 1 d .
C1B C 0.2147(5) 0.7047(3) 0.2561(2) 0.0765(12) Uani 1 1 d .
H1B H 0.3317 0.6951 0.2516 0.092 Uiso 1 1 calc R
C2B C 0.1986(5) 0.8053(3) 0.2963(2) 0.0689(11) Uani 1 1 d .
H2B1 H 0.3066 0.8400 0.3094 0.083 Uiso 1 1 calc R
H2B2 H 0.1198 0.8512 0.2644 0.083 Uiso 1 1 calc R
C3B C 0.1366(4) 0.7775(3) 0.36568(19) 0.0640(10) Uani 1 1 d .
C4B C 0.1229(4) 0.6719(3) 0.37167(18) 0.0608(10) Uani 1 1 d .
C5B C 0.0794(5) 0.5918(3) 0.4178(2) 0.0730(11) Uani 1 1 d .
H5B H 0.0426 0.6000 0.4628 0.088 Uiso 1 1 calc R
C6B C 0.1019(5) 0.5010(4) 0.3835(3) 0.0842(13) Uani 1 1 d .
H6B H 0.0824 0.4353 0.4013 0.101 Uiso 1 1 calc R
C7B C 0.1599(5) 0.5212(3) 0.3160(2) 0.0800(12) Uani 1 1 d .
H7B H 0.1859 0.4719 0.2827 0.096 Uiso 1 1 calc R
C8B C 0.1702(4) 0.6242(3) 0.3095(2) 0.0680(10) Uani 1 1 d .
C9B C 0.1042(6) 0.7019(4) 0.1797(2) 0.1115(18) Uani 1 1 d .
H9B1 H -0.0100 0.7140 0.1838 0.167 Uiso 1 1 calc R
H9B2 H 0.1128 0.6351 0.1572 0.167 Uiso 1 1 calc R
H9B3 H 0.1386 0.7549 0.1487 0.167 Uiso 1 1 calc R
C10B C 0.1204(6) 0.9596(3) 0.3962(3) 0.0978(15) Uani 1 1 d .
H10D H 0.1952 0.9690 0.3621 0.147 Uiso 1 1 calc R
H10E H 0.1634 0.9961 0.4424 0.147 Uiso 1 1 calc R
H10F H 0.0114 0.9863 0.3737 0.147 Uiso 1 1 calc R
C11B C 0.0439(5) 0.8231(4) 0.4778(2) 0.0986(15) Uani 1 1 d .
H11D H -0.0764 0.8191 0.4650 0.148 Uiso 1 1 calc R
H11E H 0.0771 0.8750 0.5161 0.148 Uiso 1 1 calc R
H11F H 0.0888 0.7569 0.4964 0.148 Uiso 1 1 calc R

loop_
_atom_site_aniso_label
_atom_site_aniso_U_11
_atom_site_aniso_U_22
_atom_site_aniso_U_33
_atom_site_aniso_U_23
_atom_site_aniso_U_13
_atom_site_aniso_U_12
N1A 0.071(2) 0.067(2) 0.067(2) 0.0038(18) 0.0147(16) -0.0009(16)
C1A 0.084(3) 0.085(3) 0.058(2) 0.000(2) 0.018(2) -0.003(2)
C2A 0.074(3) 0.074(3) 0.060(2) -0.010(2) 0.016(2) 0.002(2)
C3A 0.058(2) 0.066(3) 0.056(2) -0.003(2) 0.0090(18) 0.0020(18)
C4A 0.065(2) 0.062(2) 0.055(2) -0.0005(19) 0.0127(18) -0.0014(18)
C5A 0.077(3) 0.073(3) 0.069(3) -0.007(2) 0.021(2) 0.003(2)
C6A 0.085(3) 0.066(3) 0.082(3) -0.017(2) 0.019(2) 0.003(2)
C7A 0.077(3) 0.069(3) 0.074(3) 0.009(2) 0.013(2) -0.004(2)
C8A 0.070(3) 0.064(3) 0.059(2) -0.001(2) 0.0100(19) -0.0003(19)
C9A 0.144(4) 0.095(4) 0.067(3) 0.000(2) 0.014(3) 0.017(3)
C10A 0.106(3) 0.064(3) 0.096(3) 0.001(2) 0.021(3) -0.002(2)
C11A 0.092(3) 0.089(3) 0.064(2) 0.009(2) 0.027(2) 0.001(2)
N1B 0.076(2) 0.080(3) 0.069(2) -0.0108(19) 0.0135(17) 0.0093(18)
C1B 0.088(3) 0.081(3) 0.063(2) -0.008(2) 0.020(2) -0.003(2)
C2B 0.082(3) 0.063(3) 0.060(2) -0.0011(19) 0.011(2) -0.005(2)
C3B 0.057(2) 0.077(3) 0.055(2) -0.009(2) 0.0049(18) 0.0034(19)
C4B 0.062(2) 0.068(3) 0.053(2) -0.0013(19) 0.0142(18) 0.0003(18)
C5B 0.072(3) 0.085(3) 0.063(2) 0.008(2) 0.017(2) 0.000(2)
C6B 0.080(3) 0.070(3) 0.097(3) 0.018(3) 0.006(3) 0.000(2)
C7B 0.077(3) 0.076(3) 0.089(3) -0.010(2) 0.021(2) 0.009(2)
C8B 0.066(3) 0.068(3) 0.068(2) -0.003(2) 0.011(2) 0.001(2)
C9B 0.176(5) 0.090(3) 0.059(3) 0.000(2) 0.001(3) -0.020(3)
C10B 0.107(4) 0.072(3) 0.106(4) -0.018(3) 0.003(3) 0.014(3)
C11B 0.101(3) 0.129(4) 0.070(3) -0.019(3) 0.028(2) 0.011(3)

loop_
_atom_type_symbol
_atom_type_description
_atom_type_scat_dispersion_real
_atom_type_scat_dispersion_imag
_atom_type_scat_source
C C 0.0181 0.0091 'International Tables Vol C Tables 4.2.6.8 and 6.1.1.4'
H H 0.0000 0.0000 'International Tables Vol C Tables 4.2.6.8 and 6.1.1.4'
N N 0.0311 0.0180 'International Tables Vol C Tables 4.2.6.8 and 6.1.1.4'

loop_
_geom_angle_atom_site_label_1
_geom_angle_atom_site_label_2
_geom_angle_atom_site_label_3
_geom_angle
C3A N1A C10A 122.5(3)
C3A N1A C11A 120.3(3)
C10A N1A C11A 117.1(3)
C9A C1A C8A 114.3(4)
C9A C1A C2A 114.4(4)
C8A C1A C2A 102.4(3)
C9A C1A H1A 108.5
C8A C1A H1A 108.5
C2A C1A H1A 108.5
C3A C2A C1A 107.0(3)
C3A C2A H2A1 110.3
C1A C2A H2A1 110.3
C3A C2A H2A2 110.3
C1A C2A H2A2 110.3
H2A1 C2A H2A2 108.6
N1A C3A C4A 129.0(3)
N1A C3A C2A 121.7(3)
C4A C3A C2A 109.2(3)
C3A C4A C8A 110.0(3)
C3A C4A C5A 142.5(4)
C8A C4A C5A 107.5(3)
C6A C5A C4A 106.3(3)
C6A C5A H5A 126.8
C4A C5A H5A 126.8
C5A C6A C7A 109.9(3)
C5A C6A H6A 125.0
C7A C6A H6A 125.0
C8A C7A C6A 107.5(4)
C8A C7A H7A 126.2
C6A C7A H7A 126.2
C7A C8A C4A 108.6(3)
C7A C8A C1A 139.9(4)
C4A C8A C1A 111.5(3)
C1A C9A H9A1 109.5
C1A C9A H9A2 109.5
H9A1 C9A H9A2 109.5
C1A C9A H9A3 109.5
H9A1 C9A H9A3 109.5
H9A2 C9A H9A3 109.5
N1A C10A H10A 109.5
N1A C10A H10B 109.5
H10A C10A H10B 109.5
N1A C10A H10C 109.5
H10A C10A H10C 109.5
H10B C10A H10C 109.5
N1A C11A H11A 109.5
N1A C11A H11B 109.5
H11A C11A H11B 109.5
N1A C11A H11C 109.5
H11A C11A H11C 109.5
H11B C11A H11C 109.5
C3B N1B C11B 119.9(4)
C3B N1B C10B 122.7(4)
C11B N1B C10B 117.2(4)
C9B C1B C2B 112.0(4)
C9B C1B C8B 113.6(4)
C2B C1B C8B 103.0(3)
C9B C1B H1B 109.4
C2B C1B H1B 109.4
C8B C1B H1B 109.4
C3B C2B C1B 106.2(3)
C3B C2B H2B1 110.5
C1B C2B H2B1 110.5
C3B C2B H2B2 110.5
C1B C2B H2B2 110.5
H2B1 C2B H2B2 108.7
N1B C3B C4B 129.1(4)
N1B C3B C2B 120.3(4)
C4B C3B C2B 110.6(3)
C3B C4B C8B 109.3(3)
C3B C4B C5B 143.4(4)
C8B C4B C5B 107.3(3)
C6B C5B C4B 106.5(4)
C6B C5B H5B 126.8
C4B C5B H5B 126.8
C5B C6B C7B 109.7(4)
C5B C6B H6B 125.2
C7B C6B H6B 125.2
C8B C7B C6B 107.2(4)
C8B C7B H7B 126.4
C6B C7B H7B 126.4
C7B C8B C4B 109.3(4)
C7B C8B C1B 140.0(4)
C4B C8B C1B 110.8(3)
C1B C9B H9B1 109.5
C1B C9B H9B2 109.5
H9B1 C9B H9B2 109.5
C1B C9B H9B3 109.5
H9B1 C9B H9B3 109.5
H9B2 C9B H9B3 109.5
N1B C10B H10D 109.5
N1B C10B H10E 109.5
H10D C10B H10E 109.5
N1B C10B H10F 109.5
H10D C10B H10F 109.5
H10E C10B H10F 109.5
N1B C11B H11D 109.5
N1B C11B H11E 109.5
H11D C11B H11E 109.5
N1B C11B H11F 109.5
H11D C11B H11F 109.5
H11E C11B H11F 109.5

loop_
_geom_bond_atom_site_label_1
_geom_bond_atom_site_label_2
_geom_bond_distance
N1A C3A 1.320(5)
N1A C10A 1.457(5)
N1A C11A 1.460(5)
C1A C9A 1.501(5)
C1A C8A 1.511(5)
C1A C2A 1.540(5)
C1A H1A 0.9900
C2A C3A 1.517(5)
C2A H2A1 0.9800
C2A H2A2 0.9800
C3A C4A 1.388(5)
C4A C8A 1.428(5)
C4A C5A 1.432(5)
C5A C6A 1.375(5)
C5A H5A 0.9400
C6A C7A 1.428(5)
C6A H6A 0.9400
C7A C8A 1.361(5)
C7A H7A 0.9400
C9A H9A1 0.9700
C9A H9A2 0.9700
C9A H9A3 0.9700
C10A H10A 0.9700
C10A H10B 0.9700
C10A H10C 0.9700
C11A H11A 0.9700
C11A H11B 0.9700
C11A H11C 0.9700
N1B C3B 1.327(5)
N1B C11B 1.451(5)
N1B C10B 1.457(5)
C1B C9B 1.502(5)
C1B C2B 1.520(5)
C1B C8B 1.527(5)
C1B H1B 0.9900
C2B C3B 1.507(5)
C2B H2B1 0.9800
C2B H2B2 0.9800
C3B C4B 1.385(5)
C4B C8B 1.419(5)
C4B C5B 1.432(5)
C5B C6B 1.368(6)
C5B H5B 0.9400
C6B C7B 1.436(6)
C6B H6B 0.9400
C7B C8B 1.349(5)
C7B H7B 0.9400
C9B H9B1 0.9700
C9B H9B2 0.9700
C9B H9B3 0.9700
C10B H10D 0.9700
C10B H10E 0.9700
C10B H10F 0.9700
C11B H11D 0.9700
C11B H11E 0.9700
C11B H11F 0.9700

loop_
_geom_torsion_atom_site_label_1
_geom_torsion_atom_site_label_2
_geom_torsion_atom_site_label_3
_geom_torsion_atom_site_label_4
_geom_torsion
C9A C1A C2A C3A -123.4(4)
C8A C1A C2A C3A 0.8(4)
C10A N1A C3A C4A 179.0(4)
C11A N1A C3A C4A 3.2(6)
C10A N1A C3A C2A -2.9(5)
C11A N1A C3A C2A -178.6(3)
C1A C2A C3A N1A -178.9(3)
C1A C2A C3A C4A -0.4(4)
N1A C3A C4A C8A 178.1(3)
C2A C3A C4A C8A -0.3(4)
N1A C3A C4A C5A -0.2(8)
C2A C3A C4A C5A -178.5(5)
C3A C4A C5A C6A 178.5(5)
C8A C4A C5A C6A 0.2(4)
C4A C5A C6A C7A 0.2(5)
C5A C6A C7A C8A -0.5(5)
C6A C7A C8A C4A 0.6(5)
C6A C7A C8A C1A -179.8(4)
C3A C4A C8A C7A -179.4(3)
C5A C4A C8A C7A -0.6(4)
C3A C4A C8A C1A 0.8(4)
C5A C4A C8A C1A 179.7(3)
C9A C1A C8A C7A -56.3(7)
C2A C1A C8A C7A 179.4(5)
C9A C1A C8A C4A 123.3(4)
C2A C1A C8A C4A -1.0(4)
C9B C1B C2B C3B 118.8(4)
C8B C1B C2B C3B -3.6(4)
C11B N1B C3B C4B -3.3(6)
C10B N1B C3B C4B -177.2(4)
C11B N1B C3B C2B 178.6(3)
C10B N1B C3B C2B 4.7(5)
C1B C2B C3B N1B -178.7(3)
C1B C2B C3B C4B 2.9(4)
N1B C3B C4B C8B -179.0(4)
C2B C3B C4B C8B -0.8(4)
N1B C3B C4B C5B 0.5(8)
C2B C3B C4B C5B 178.7(5)
C3B C4B C5B C6B -179.1(5)
C8B C4B C5B C6B 0.4(4)
C4B C5B C6B C7B 0.2(5)
C5B C6B C7B C8B -0.7(5)
C6B C7B C8B C4B 1.0(5)
C6B C7B C8B C1B -178.2(5)
C3B C4B C8B C7B 178.8(3)
C5B C4B C8B C7B -0.9(4)
C3B C4B C8B C1B -1.7(4)
C5B C4B C8B C1B 178.6(3)
C9B C1B C8B C7B 61.2(7)
C2B C1B C8B C7B -177.4(5)
C9B C1B C8B C4B -118.0(4)
C2B C1B C8B C4B 3.4(4)
